data_7242264
loop_
_publ_author_name
'Chuang, Po-Min'
'Huang, Yun-Wen'
'Liu, Yu-Lin'
'Wu, Jing-Yun'

_publ_section_title
;
 The influence of linker substitution on the fluorescence responsive
 sensing of isostructural coordination polymers: visual turn-on,
 ratiometric, and turn-off sensing in water
;
_journal_issue 11
_journal_name_full CrystEngComm
_journal_page_first 2222
_journal_page_last 2234
_journal_paper_doi 10.1039/D0CE01825B
_journal_volume 23
_journal_year 2021
_chemical_formula_sum 'C37 H27.5 Br1.5 N3 O7.5 Zn2'
_chemical_formula_weight 884.72
_space_group_crystal_system monoclinic
_space_group_IT_number 15
_space_group_name_Hall '-C 2yc'
_space_group_name_H-M_alt 'C 1 2/c 1'
_atom_sites_solution_hydrogens mixed
_audit_creation_method SHELXL-2014/7
_audit_update_record
;
2020-03-19 deposited with the CCDC.	2021-02-10 downloaded from the CCDC.
;
_cell_angle_alpha 90
_cell_angle_beta 106.266(4)
_cell_angle_gamma 90
_cell_formula_units_Z 8
_cell_length_a 24.8175(17)
_cell_length_b 19.1673(17)
_cell_length_c 15.1781(11)
_cell_measurement_reflns_used 9651
_cell_measurement_temperature 150(2)
_cell_measurement_theta_max 26.39
_cell_measurement_theta_min 2.84
_cell_volume 6931.0(9)
_computing_cell_refinement 'Bruker D8 Venture'
_computing_data_collection 'Bruker D8 Venture'
_computing_data_reduction 'Bruker SAINT'
_computing_molecular_graphics 'Bruker SHELXTL'
_computing_publication_material 'Bruker SHELXTL'
_computing_structure_refinement 'SHELXL-2014/7 (Sheldrick, 2014)'
_computing_structure_solution 'SHELXS-97 (Sheldrick 2008)'
_diffrn_ambient_temperature 150(2)
_diffrn_measured_fraction_theta_full 0.998
_diffrn_measured_fraction_theta_max 0.996
_diffrn_measurement_device_type 'Photon 100 CMOS detector'
_diffrn_measurement_method 'phi and omega scans'
_diffrn_radiation_type MoK\a
_diffrn_radiation_wavelength 0.71073
_diffrn_reflns_av_R_equivalents 0.0594
_diffrn_reflns_av_unetI/netI 0.0245
_diffrn_reflns_Laue_measured_fraction_full 0.998
_diffrn_reflns_Laue_measured_fraction_max 0.996
_diffrn_reflns_limit_h_max 31
_diffrn_reflns_limit_h_min -31
_diffrn_reflns_limit_k_max 24
_diffrn_reflns_limit_k_min -23
_diffrn_reflns_limit_l_max 18
_diffrn_reflns_limit_l_min -19
_diffrn_reflns_number 99155
_diffrn_reflns_point_group_measured_fraction_full 0.998
_diffrn_reflns_point_group_measured_fraction_max 0.996
_diffrn_reflns_theta_full 25.242
_diffrn_reflns_theta_max 26.469
_diffrn_reflns_theta_min 2.796
_exptl_absorpt_coefficient_mu 3.170
_exptl_absorpt_correction_T_max 0.9281
_exptl_absorpt_correction_T_min 0.5748
_exptl_absorpt_correction_type multi-scan
_exptl_crystal_colour yellow
_exptl_crystal_density_diffrn 1.696
_exptl_crystal_description prism
_exptl_crystal_F_000 3544
_exptl_crystal_size_max 0.58
_exptl_crystal_size_mid 0.33
_exptl_crystal_size_min 0.27
_refine_diff_density_max 2.378
_refine_diff_density_min -1.345
_refine_diff_density_rms 0.155
_refine_ls_extinction_method none
_refine_ls_goodness_of_fit_ref 1.067
_refine_ls_hydrogen_treatment constr
_refine_ls_matrix_type full
_refine_ls_number_parameters 478
_refine_ls_number_reflns 7139
_refine_ls_number_restraints 0
_refine_ls_restrained_S_all 1.067
_refine_ls_R_factor_all 0.0890
_refine_ls_R_factor_gt 0.0719
_refine_ls_shift/su_max 0.000
_refine_ls_shift/su_mean 0.000
_refine_ls_structure_factor_coef Fsqd
_refine_ls_weighting_details 'w=1/[\s^2^(Fo^2^)+(0.0669P)^2^+145.2719P] where P=(Fo^2^+2Fc^2^)/3'
_refine_ls_weighting_scheme calc
_refine_ls_wR_factor_gt 0.1665
_refine_ls_wR_factor_ref 0.1826
_reflns_Friedel_coverage 0.000
_reflns_number_gt 5839
_reflns_number_total 7139
_reflns_threshold_expression 'I > 2\s(I)'
_cod_data_source_file d0ce01825b2.cif
_cod_data_source_block shelx_CCDC3
_cod_depositor_comments 'Adding full bibliography for 7242261--7242264.cif.'
_cod_original_sg_symbol_H-M 'C 2/c'
_cod_original_formula_sum 'C37 H27.50 Br1.50 N3 O7.50 Zn2'
_cod_database_code 7242264
_shelx_shelxl_version_number 2014/7
_shelx_space_group_comment
;
The symmetry employed for this shelxl refinement is uniquely defined
by the following loop, which should always be used as a source of
symmetry information in preference to the above space-group names.
They are only intended as comments.
;

loop_
_space_group_symop_operation_xyz
'x, y, z'
'-x, y, -z+1/2'
'x+1/2, y+1/2, z'
'-x+1/2, y+1/2, -z+1/2'
'-x, -y, -z'
'x, -y, z-1/2'
'-x+1/2, -y+1/2, -z'
'x+1/2, -y+1/2, z-1/2'

loop_
_atom_site_label
_atom_site_type_symbol
_atom_site_fract_x
_atom_site_fract_y
_atom_site_fract_z
_atom_site_U_iso_or_equiv
_atom_site_adp_type
_atom_site_occupancy
_atom_site_site_symmetry_order
_atom_site_calc_flag
_atom_site_refinement_flags_posn
_atom_site_refinement_flags_adp
_atom_site_refinement_flags_occupancy
_atom_site_disorder_assembly
_atom_site_disorder_group
Br1 Br 0.42369(3) 0.19762(4) 0.07733(6) 0.0454(2) Uani 1 1 d . . . . .
Br2A Br 0.17182(7) 0.12805(9) 0.56139(12) 0.0348(4) Uani 0.38 1 d . . P A 1
Br2B Br 0.1636(2) 0.1369(3) 0.3687(4) 0.0297(11) Uani 0.12 1 d . . P B 2
C1 C 0.0500(2) 0.6752(3) -0.0443(4) 0.0255(12) Uani 1 1 d . . . . .
C2 C 0.0997(2) 0.6912(3) 0.0242(5) 0.0306(14) Uani 1 1 d . . . . .
H2 H 0.1078 0.7376 0.0460 0.037 Uiso 1 1 calc R U . . .
C3 C 0.1361(2) 0.6370(3) 0.0586(4) 0.0290(13) Uani 1 1 d . . . . .
H3 H 0.1704 0.6469 0.1039 0.035 Uiso 1 1 calc R U . . .
C4 C 0.1243(2) 0.5672(3) 0.0287(4) 0.0222(11) Uani 1 1 d . . . . .
C5 C 0.0732(2) 0.5516(3) -0.0354(4) 0.0220(11) Uani 1 1 d . . . . .
H5 H 0.0638 0.5048 -0.0541 0.026 Uiso 1 1 calc R U . . .
C6 C 0.0363(2) 0.6061(3) -0.0717(4) 0.0206(11) Uani 1 1 d . . . . .
C7 C -0.0172(2) 0.6078(3) -0.1402(4) 0.0193(11) Uani 1 1 d . . . . .
C8 C -0.0532(2) 0.5566(3) -0.1866(4) 0.0201(11) Uani 1 1 d . . . . .
H8 H -0.0431 0.5088 -0.1770 0.024 Uiso 1 1 calc R U . . .
C9 C -0.1046(2) 0.5753(3) -0.2478(4) 0.0223(11) Uani 1 1 d . . . . .
C10 C -0.1182(2) 0.6469(3) -0.2610(4) 0.0259(12) Uani 1 1 d . . . . .
H10 H -0.1524 0.6595 -0.3048 0.031 Uiso 1 1 calc R U . . .
C11 C -0.0845(3) 0.6990(3) -0.2136(4) 0.0267(13) Uani 1 1 d . . . . .
H11 H -0.0955 0.7465 -0.2216 0.032 Uiso 1 1 calc R U . . .
C12 C -0.0329(2) 0.6791(3) -0.1525(4) 0.0236(12) Uani 1 1 d . . . . .
C13 C 0.1910(2) 0.3909(3) 0.0953(4) 0.0247(12) Uani 1 1 d . . . . .
H13 H 0.1793 0.3438 0.0958 0.030 Uiso 1 1 calc R U . . .
C14 C 0.1512(2) 0.4411(3) 0.0642(4) 0.0203(11) Uani 1 1 d . . . . .
H14 H 0.1127 0.4282 0.0430 0.024 Uiso 1 1 calc R U . . .
C15 C 0.1663(2) 0.5118(3) 0.0633(4) 0.0223(11) Uani 1 1 d . . . . .
C16 C 0.2238(2) 0.5261(3) 0.0951(5) 0.0331(15) Uani 1 1 d . . . . .
H16 H 0.2367 0.5728 0.0967 0.040 Uiso 1 1 calc R U . . .
C17 C 0.2620(2) 0.4723(3) 0.1242(5) 0.0310(14) Uani 1 1 d . . . . .
H17 H 0.3008 0.4835 0.1443 0.037 Uiso 1 1 calc R U . . .
C18 C -0.1708(3) 0.3997(3) -0.3197(5) 0.0335(15) Uani 1 1 d . . . . .
H18 H -0.1588 0.3526 -0.3189 0.040 Uiso 1 1 calc R U . . .
C19 C -0.1307(2) 0.4514(3) -0.2929(5) 0.0340(15) Uani 1 1 d . . . . .
H19 H -0.0921 0.4393 -0.2765 0.041 Uiso 1 1 calc R U . . .
C20 C -0.1462(2) 0.5204(3) -0.2895(4) 0.0241(12) Uani 1 1 d . . . . .
C21 C -0.2038(2) 0.5345(3) -0.3205(4) 0.0297(13) Uani 1 1 d . . . . .
H21 H -0.2168 0.5812 -0.3225 0.036 Uiso 1 1 calc R U . . .
C22 C -0.2417(2) 0.4805(3) -0.3480(5) 0.0324(14) Uani 1 1 d . . . . .
H22 H -0.2806 0.4913 -0.3686 0.039 Uiso 1 1 calc R U . . .
C23 C 0.0103(3) 0.7955(3) -0.0863(5) 0.0384(17) Uani 1 1 d . . . . .
H23A H 0.0211 0.8091 -0.0208 0.046 Uiso 1 1 calc R U . . .
H23B H -0.0277 0.8144 -0.1152 0.046 Uiso 1 1 calc R U . . .
C24 C 0.0511(4) 0.8276(4) -0.1319(7) 0.059(2) Uani 1 1 d . . . . .
H24A H 0.0402 0.8155 -0.1980 0.071 Uiso 1 1 calc R U . . .
H24B H 0.0893 0.8093 -0.1036 0.071 Uiso 1 1 calc R U . . .
C25 C 0.0506(8) 0.9073(5) -0.1203(12) 0.127(6) Uani 1 1 d . . . . .
H25A H 0.0579 0.9188 -0.0551 0.190 Uiso 1 1 calc R U . . .
H25B H 0.0139 0.9258 -0.1545 0.190 Uiso 1 1 calc R U . . .
H25C H 0.0799 0.9282 -0.1440 0.190 Uiso 1 1 calc R U . . .
C26 C 0.4280(2) 0.3450(3) 0.0619(4) 0.0289(13) Uani 1 1 d . . . . .
C27 C 0.4580(3) 0.2865(3) 0.0990(4) 0.0294(13) Uani 1 1 d . . . . .
C28 C 0.5135(3) 0.2904(4) 0.1511(5) 0.0340(15) Uani 1 1 d . . . . .
H28 H 0.5335 0.2494 0.1757 0.041 Uiso 1 1 calc R U . . .
C29 C 0.5394(3) 0.3548(4) 0.1668(5) 0.0395(16) Uani 1 1 d . . . . .
C30 C 0.5102(3) 0.4140(4) 0.1299(7) 0.055(2) Uani 1 1 d . . . . .
H30 H 0.5281 0.4583 0.1398 0.066 Uiso 1 1 calc R U . . .
C31 C 0.4551(3) 0.4089(4) 0.0787(6) 0.047(2) Uani 1 1 d . . . . .
H31 H 0.4352 0.4500 0.0543 0.057 Uiso 1 1 calc R U . . .
C32 C 0.3675(2) 0.3430(3) 0.0042(4) 0.0272(13) Uani 1 1 d . . . . .
C33 C 0.6009(3) 0.3616(4) 0.2229(5) 0.0441(18) Uani 1 1 d . . . . .
C34 C 0.2472(2) 0.2515(3) 0.4066(4) 0.0222(11) Uani 1 1 d . . . . .
C35 C 0.2196(2) 0.2006(3) 0.5320(4) 0.0206(11) Uani 1 1 d . . . . .
H35 H 0.1989 0.1664 0.5539 0.025 Uiso 0.62 1 calc R U P A 2
C36 C 0.2167(2) 0.2026(3) 0.4401(4) 0.0217(11) Uani 1 1 d . . . . .
H36 H 0.1936 0.1702 0.3992 0.026 Uiso 0.88 1 calc R U P B 1
C37 C 0.2459(2) 0.2506(3) 0.3063(4) 0.0216(11) Uani 1 1 d . . . . .
N1 N 0.0083(2) 0.7189(2) -0.0928(4) 0.0272(11) Uani 1 1 d . . . . .
N2 N 0.24669(18) 0.4056(2) 0.1254(3) 0.0205(9) Uani 1 1 d . . . . .
N3 N -0.2261(2) 0.4136(3) -0.3469(3) 0.0263(11) Uani 1 1 d . . . . .
O1 O 0.26637(17) 0.2428(2) 0.0969(3) 0.0272(9) Uani 1 1 d . . . . .
H101 H 0.2819 0.2319 0.0583 0.041 Uiso 1 1 d R U . . .
O2 O 0.32917(19) 0.3512(3) 0.0415(3) 0.0355(10) Uani 1 1 d . . . . .
O3 O 0.35867(19) 0.3366(3) -0.0803(3) 0.0420(12) Uani 1 1 d . . . . .
O4 O 0.6239(2) 0.3047(3) 0.2569(3) 0.0460(13) Uani 1 1 d . . . . .
O5 O 0.6243(2) 0.4186(4) 0.2351(5) 0.0665(19) Uani 1 1 d . . . . .
O6 O 0.2618(2) 0.3033(2) 0.2738(3) 0.0326(10) Uani 1 1 d . . . . .
O7 O 0.2278(2) 0.1950(2) 0.2639(3) 0.0365(11) Uani 1 1 d . . . . .
Zn1 Zn 0.30006(2) 0.32471(3) 0.16785(4) 0.02087(18) Uani 1 1 d . . . . .
Zn2 Zn 0.22335(3) 0.17195(3) 0.13523(4) 0.02202(18) Uani 1 1 d . . . . .
O8 O 0.3955(9) 0.4333(11) 0.7869(15) 0.049(5) Uiso 0.26 1 d . . P C 1
O9 O 0.3788(10) 0.4814(12) 0.8795(16) 0.050(5) Uiso 0.24 1 d . . P D 2

loop_
_atom_site_aniso_label
_atom_site_aniso_U_11
_atom_site_aniso_U_22
_atom_site_aniso_U_33
_atom_site_aniso_U_23
_atom_site_aniso_U_13
_atom_site_aniso_U_12
Br1 0.0360(4) 0.0326(4) 0.0590(5) 0.0010(3) -0.0008(3) -0.0044(3)
Br2A 0.0352(9) 0.0314(9) 0.0352(9) 0.0045(7) 0.0057(7) -0.0008(7)
Br2B 0.024(2) 0.025(2) 0.034(3) -0.0032(19) -0.0042(19) -0.0029(18)
C1 0.019(3) 0.017(3) 0.035(3) -0.002(2) 0.000(2) 0.000(2)
C2 0.020(3) 0.026(3) 0.039(4) -0.004(3) -0.004(3) -0.006(2)
C3 0.022(3) 0.027(3) 0.029(3) -0.004(2) -0.007(2) -0.004(2)
C4 0.017(3) 0.021(3) 0.024(3) 0.000(2) -0.001(2) 0.001(2)
C5 0.018(3) 0.021(3) 0.026(3) -0.001(2) 0.004(2) 0.002(2)
C6 0.020(3) 0.016(3) 0.021(3) 0.000(2) 0.000(2) -0.001(2)
C7 0.016(2) 0.016(2) 0.024(3) 0.000(2) 0.003(2) 0.0037(19)
C8 0.015(2) 0.019(3) 0.025(3) -0.002(2) 0.005(2) 0.001(2)
C9 0.021(3) 0.026(3) 0.018(3) -0.002(2) 0.002(2) 0.002(2)
C10 0.019(3) 0.025(3) 0.031(3) 0.001(2) 0.001(2) 0.005(2)
C11 0.031(3) 0.009(2) 0.038(3) 0.005(2) 0.005(3) -0.001(2)
C12 0.020(3) 0.017(3) 0.033(3) -0.002(2) 0.005(2) 0.000(2)
C13 0.024(3) 0.025(3) 0.022(3) 0.002(2) 0.001(2) 0.001(2)
C14 0.015(2) 0.021(3) 0.023(3) -0.001(2) 0.002(2) -0.005(2)
C15 0.018(3) 0.027(3) 0.019(3) 0.002(2) -0.001(2) 0.000(2)
C16 0.017(3) 0.018(3) 0.054(4) 0.012(3) -0.006(3) -0.004(2)
C17 0.013(3) 0.029(3) 0.047(4) 0.010(3) 0.002(2) -0.001(2)
C18 0.019(3) 0.028(3) 0.050(4) -0.010(3) 0.006(3) 0.002(2)
C19 0.015(3) 0.035(3) 0.049(4) -0.011(3) 0.004(3) 0.004(2)
C20 0.018(3) 0.029(3) 0.024(3) -0.002(2) 0.004(2) 0.002(2)
C21 0.018(3) 0.029(3) 0.036(3) -0.001(3) -0.003(2) 0.003(2)
C22 0.014(3) 0.035(3) 0.039(4) -0.002(3) -0.007(2) 0.002(2)
C23 0.036(4) 0.020(3) 0.048(4) -0.008(3) -0.007(3) 0.007(3)
C24 0.082(7) 0.022(4) 0.072(6) 0.002(4) 0.020(5) -0.002(4)
C25 0.203(18) 0.027(5) 0.174(16) -0.011(7) 0.093(14) -0.028(8)
C26 0.019(3) 0.032(3) 0.028(3) -0.006(3) -0.005(2) 0.000(2)
C27 0.022(3) 0.032(3) 0.030(3) -0.005(3) 0.001(2) -0.004(2)
C28 0.020(3) 0.045(4) 0.035(4) -0.002(3) 0.003(3) 0.006(3)
C29 0.018(3) 0.050(4) 0.042(4) -0.011(3) -0.006(3) -0.001(3)
C30 0.029(4) 0.036(4) 0.084(6) -0.016(4) -0.008(4) -0.005(3)
C31 0.023(3) 0.034(4) 0.073(6) -0.013(4) -0.006(3) 0.000(3)
C32 0.017(3) 0.028(3) 0.032(3) 0.000(2) -0.001(2) -0.002(2)
C33 0.024(3) 0.056(5) 0.042(4) -0.013(4) -0.006(3) -0.001(3)
C34 0.015(2) 0.030(3) 0.020(3) 0.006(2) 0.003(2) 0.008(2)
C35 0.016(2) 0.019(3) 0.026(3) 0.004(2) 0.005(2) 0.002(2)
C36 0.020(3) 0.019(3) 0.026(3) -0.001(2) 0.006(2) 0.007(2)
C37 0.017(2) 0.027(3) 0.018(3) 0.002(2) 0.000(2) 0.006(2)
N1 0.020(2) 0.015(2) 0.040(3) -0.003(2) -0.001(2) 0.0019(18)
N2 0.013(2) 0.022(2) 0.024(2) 0.0050(18) -0.0006(18) 0.0000(17)
N3 0.020(2) 0.033(3) 0.023(3) -0.001(2) 0.0002(19) 0.001(2)
O1 0.028(2) 0.030(2) 0.021(2) -0.0019(17) 0.0008(16) -0.0056(17)
O2 0.028(2) 0.045(3) 0.031(2) 0.006(2) 0.0034(19) -0.001(2)
O3 0.021(2) 0.070(4) 0.030(3) -0.008(2) -0.0007(19) -0.009(2)
O4 0.023(2) 0.073(4) 0.033(3) -0.003(3) -0.005(2) 0.001(2)
O5 0.026(3) 0.071(4) 0.083(5) -0.020(4) -0.015(3) -0.009(3)
O6 0.051(3) 0.027(2) 0.024(2) 0.0016(17) 0.016(2) 0.000(2)
O7 0.049(3) 0.034(2) 0.026(2) -0.0041(19) 0.010(2) -0.010(2)
Zn1 0.0130(3) 0.0228(3) 0.0209(3) 0.0017(2) -0.0049(2) -0.0002(2)
Zn2 0.0164(3) 0.0241(3) 0.0205(3) -0.0004(2) -0.0032(2) -0.0007(2)

loop_
_atom_type_symbol
_atom_type_description
_atom_type_scat_dispersion_real
_atom_type_scat_dispersion_imag
_atom_type_scat_source
C C 0.0033 0.0016 'International Tables Vol C Tables 4.2.6.8 and 6.1.1.4'
H H 0.0000 0.0000 'International Tables Vol C Tables 4.2.6.8 and 6.1.1.4'
N N 0.0061 0.0033 'International Tables Vol C Tables 4.2.6.8 and 6.1.1.4'
O O 0.0106 0.0060 'International Tables Vol C Tables 4.2.6.8 and 6.1.1.4'
Zn Zn 0.2839 1.4301 'International Tables Vol C Tables 4.2.6.8 and 6.1.1.4'
Br Br -0.2901 2.4595 'International Tables Vol C Tables 4.2.6.8 and 6.1.1.4'

loop_
_geom_angle_atom_site_label_1
_geom_angle_atom_site_label_2
_geom_angle_atom_site_label_3
_geom_angle
_geom_angle_site_symmetry_1
_geom_angle_site_symmetry_3
_geom_angle_publ_flag
N1 C1 C6 109.5(5) . . ?
N1 C1 C2 129.5(5) . . ?
C6 C1 C2 121.0(5) . . ?
C3 C2 C1 117.5(6) . . ?
C2 C3 C4 122.3(5) . . ?
C5 C4 C3 119.4(5) . . ?
C5 C4 C15 120.4(5) . . ?
C3 C4 C15 120.1(5) . . ?
C4 C5 C6 118.8(5) . . ?
C5 C6 C1 120.8(5) . . ?
C5 C6 C7 132.3(5) . . ?
C1 C6 C7 106.9(5) . . ?
C8 C7 C12 120.2(5) . . ?
C8 C7 C6 133.4(5) . . ?
C12 C7 C6 106.3(5) . . ?
C7 C8 C9 119.8(5) . . ?
C8 C9 C10 118.7(5) . . ?
C8 C9 C20 119.8(5) . . ?
C10 C9 C20 121.1(5) . . ?
C11 C10 C9 123.1(5) . . ?
C10 C11 C12 117.3(5) . . ?
N1 C12 C11 130.5(5) . . ?
N1 C12 C7 108.5(5) . . ?
C11 C12 C7 120.9(5) . . ?
N2 C13 C14 122.8(5) . . ?
C13 C14 C15 120.8(5) . . ?
C16 C15 C14 115.7(5) . . ?
C16 C15 C4 122.2(5) . . ?
C14 C15 C4 122.1(5) . . ?
C17 C16 C15 120.3(5) . . ?
N2 C17 C16 123.0(5) . . ?
N3 C18 C19 122.5(6) . . ?
C18 C19 C20 120.9(6) . . ?
C19 C20 C21 116.0(6) . . ?
C19 C20 C9 121.8(5) . . ?
C21 C20 C9 121.9(5) . . ?
C22 C21 C20 120.1(6) . . ?
N3 C22 C21 122.9(5) . . ?
N1 C23 C24 112.9(6) . . ?
C23 C24 C25 108.9(9) . . ?
C27 C26 C31 117.8(6) . . ?
C27 C26 C32 123.5(6) . . ?
C31 C26 C32 118.7(6) . . ?
C26 C27 C28 121.7(6) . . ?
C26 C27 Br1 119.8(4) . . ?
C28 C27 Br1 118.4(5) . . ?
C29 C28 C27 119.3(6) . . ?
C30 C29 C28 119.9(6) . . ?
C30 C29 C33 119.0(7) . . ?
C28 C29 C33 121.1(7) . . ?
C31 C30 C29 119.9(7) . . ?
C30 C31 C26 121.5(7) . . ?
O2 C32 O3 123.0(5) . . ?
O2 C32 C26 119.7(6) . . ?
O3 C32 C26 117.2(6) . . ?
O5 C33 O4 124.3(6) . . ?
O5 C33 C29 121.1(7) . . ?
O4 C33 C29 114.6(7) . . ?
C36 C34 C35 118.6(5) . 7_556 ?
C36 C34 C37 119.9(5) . . ?
C35 C34 C37 121.5(5) 7_556 . ?
C36 C35 C34 120.7(5) . 7_556 ?
C36 C35 Br2A 112.8(4) . . ?
C34 C35 Br2A 126.4(4) 7_556 . ?
C35 C36 C34 120.7(5) . . ?
C35 C36 Br2B 112.7(5) . . ?
C34 C36 Br2B 126.4(5) . . ?
O6 C37 O7 126.5(5) . . ?
O6 C37 C34 118.1(5) . . ?
O7 C37 C34 115.4(5) . . ?
C1 N1 C12 108.8(5) . . ?
C1 N1 C23 124.5(5) . . ?
C12 N1 C23 126.6(5) . . ?
C17 N2 C13 117.3(5) . . ?
C17 N2 Zn1 125.1(4) . . ?
C13 N2 Zn1 117.6(4) . . ?
C22 N3 C18 117.5(5) . . ?
C22 N3 Zn2 127.1(4) . 8_455 ?
C18 N3 Zn2 114.8(4) . 8_455 ?
Zn2 O1 Zn1 126.2(2) . . ?
C32 O2 Zn1 144.4(4) . . ?
C32 O3 Zn2 107.8(4) . 7 ?
C33 O4 Zn1 108.6(5) . 2_655 ?
C37 O6 Zn1 136.1(4) . . ?
C37 O7 Zn2 127.4(4) . . ?
O4 Zn1 O1 111.0(2) 2_655 . ?
O4 Zn1 N2 141.0(2) 2_655 . ?
O1 Zn1 N2 107.41(18) . . ?
O4 Zn1 O6 94.8(2) 2_655 . ?
O1 Zn1 O6 92.81(18) . . ?
N2 Zn1 O6 89.86(19) . . ?
O4 Zn1 O2 93.1(2) 2_655 . ?
O1 Zn1 O2 84.43(18) . . ?
N2 Zn1 O2 84.00(18) . . ?
O6 Zn1 O2 172.17(17) . . ?
O1 Zn2 O7 105.10(18) . . ?
O1 Zn2 O3 121.7(2) . 7 ?
O7 Zn2 O3 101.6(2) . 7 ?
O1 Zn2 N3 103.7(2) . 8_556 ?
O7 Zn2 N3 100.8(2) . 8_556 ?
O3 Zn2 N3 120.8(2) 7 8_556 ?

loop_
_geom_bond_atom_site_label_1
_geom_bond_atom_site_label_2
_geom_bond_distance
_geom_bond_site_symmetry_2
_geom_bond_publ_flag
Br1 C27 1.891(6) . ?
Br2A C35 1.960(6) . ?
Br2B C36 1.924(8) . ?
C1 N1 1.374(7) . ?
C1 C6 1.401(8) . ?
C1 C2 1.406(8) . ?
C2 C3 1.381(9) . ?
C3 C4 1.417(8) . ?
C4 C5 1.397(8) . ?
C4 C15 1.477(8) . ?
C5 C6 1.398(8) . ?
C6 C7 1.439(7) . ?
C7 C8 1.381(8) . ?
C7 C12 1.419(7) . ?
C8 C9 1.398(8) . ?
C9 C10 1.414(8) . ?
C9 C20 1.485(8) . ?
C10 C11 1.370(8) . ?
C11 C12 1.406(8) . ?
C12 N1 1.389(7) . ?
C13 N2 1.358(7) . ?
C13 C14 1.365(8) . ?
C14 C15 1.407(8) . ?
C15 C16 1.398(8) . ?
C16 C17 1.386(8) . ?
C17 N2 1.336(8) . ?
C18 N3 1.344(8) . ?
C18 C19 1.381(9) . ?
C19 C20 1.383(9) . ?
C20 C21 1.400(8) . ?
C21 C22 1.384(9) . ?
C22 N3 1.338(8) . ?
C23 N1 1.471(8) . ?
C23 C24 1.510(12) . ?
C24 C25 1.538(12) . ?
C26 C27 1.376(9) . ?
C26 C31 1.386(9) . ?
C26 C32 1.513(8) . ?
C27 C28 1.385(9) . ?
C28 C29 1.381(10) . ?
C29 C30 1.379(11) . ?
C29 C33 1.530(8) . ?
C30 C31 1.373(10) . ?
C32 O2 1.245(8) . ?
C32 O3 1.245(8) . ?
C33 O5 1.226(10) . ?
C33 O4 1.272(10) . ?
C34 C36 1.388(8) . ?
C34 C35 1.398(8) 7_556 ?
C34 C37 1.514(8) . ?
C35 C36 1.376(8) . ?
C35 C34 1.398(8) 7_556 ?
C37 O6 1.237(7) . ?
C37 O7 1.260(7) . ?
N2 Zn1 2.023(5) . ?
N3 Zn2 2.036(5) 8_455 ?
O1 Zn2 1.916(4) . ?
O1 Zn1 1.954(4) . ?
O2 Zn1 2.288(5) . ?
O3 Zn2 1.979(4) 7 ?
O4 Zn1 1.952(5) 2_655 ?
O6 Zn1 2.125(4) . ?
O7 Zn2 1.975(5) . ?
Zn1 O4 1.952(5) 2_655 ?
Zn2 O3 1.979(4) 7 ?
Zn2 N3 2.036(5) 8_556 ?
